data_4079318
loop_
_publ_author_name
'Kulangara, Shaneesh Vadake'
'Mason, Chris'
'Juba, Michael'
'Yang, Yun'
'Thapa, Indira'
'Gambarotta, Sandro'
'Korobkov, Ilia'
'Duchateau, Rob'

_publ_section_title
;
 Synthesis and Catalytic Oligomerization Activity of Chromium Catalysts of
 Ligand Systems with Switchable Connectivity
;
_journal_issue 17
_journal_name_full Organometallics
_journal_page_first 6438
_journal_paper_doi 10.1021/om300673u
_journal_volume 31
_journal_year 2012
_chemical_formula_sum 'C88 H108 Al4 Cl8 Cr2 N2 O2 P4'
_chemical_formula_weight 1845.16
_chemical_name_systematic
; 
 ? 
;
_space_group_IT_number 15
_symmetry_cell_setting monoclinic
_symmetry_space_group_name_Hall '-C 2yc'
_symmetry_space_group_name_H-M 'C 1 2/c 1'
_atom_sites_solution_hydrogens geom
_atom_sites_solution_primary direct
_atom_sites_solution_secondary difmap
_audit_creation_method SHELXL-97
_cell_angle_alpha 90.00
_cell_angle_beta 119.787(2)
_cell_angle_gamma 90.00
_cell_formula_units_Z 4
_cell_length_a 36.278(7)
_cell_length_b 15.547(3)
_cell_length_c 22.263(5)
_cell_measurement_reflns_used 3858
_cell_measurement_temperature 200(2)
_cell_measurement_theta_max 20.39
_cell_measurement_theta_min 2.34
_cell_volume 10898(4)
_computing_cell_refinement 'APEX II, Bruker (2009)'
_computing_data_collection 'APEX II, Bruker (2009)'
_computing_data_reduction 'XPREP, Bruker (2009)'
_computing_molecular_graphics 'SHELXTL, Bruker (2004)'
_computing_publication_material 'SHELXTL, Bruker (2004)'
_computing_structure_refinement 'SHELXL-97 (Sheldrick, 2008)'
_computing_structure_solution 'SHELXS-97 (Sheldrick, 2008)'
_diffrn_ambient_temperature 200(2)
_diffrn_measured_fraction_theta_full 0.985
_diffrn_measured_fraction_theta_max 0.985
_diffrn_measurement_device_type 'Bruker APEX-II CCD'
_diffrn_measurement_method '\f and \w scans'
_diffrn_radiation_monochromator graphite
_diffrn_radiation_source 'fine-focus sealed tube'
_diffrn_radiation_type MoK\a
_diffrn_radiation_wavelength 0.71073
_diffrn_reflns_av_R_equivalents 0.1006
_diffrn_reflns_av_sigmaI/netI 0.0794
_diffrn_reflns_limit_h_max 38
_diffrn_reflns_limit_h_min -38
_diffrn_reflns_limit_k_max 16
_diffrn_reflns_limit_k_min -16
_diffrn_reflns_limit_l_max 23
_diffrn_reflns_limit_l_min -23
_diffrn_reflns_number 30718
_diffrn_reflns_theta_full 21.97
_diffrn_reflns_theta_max 21.97
_diffrn_reflns_theta_min 1.85
_exptl_absorpt_coefficient_mu 0.526
_exptl_absorpt_correction_T_max 0.9742
_exptl_absorpt_correction_T_min 0.9493
_exptl_absorpt_correction_type multi-scan
_exptl_absorpt_process_details 'SADABS, Bruker (2003)'
_exptl_crystal_density_diffrn 1.125
_exptl_crystal_density_meas ?
_exptl_crystal_density_method 'not measured'
_exptl_crystal_description block
_exptl_crystal_F_000 3848
_exptl_crystal_size_max 0.10
_exptl_crystal_size_mid 0.10
_exptl_crystal_size_min 0.05
_refine_diff_density_max 0.490
_refine_diff_density_min -0.269
_refine_diff_density_rms 0.070
_refine_ls_extinction_method none
_refine_ls_goodness_of_fit_ref 1.040
_refine_ls_hydrogen_treatment constr
_refine_ls_matrix_type full
_refine_ls_number_parameters 535
_refine_ls_number_reflns 6562
_refine_ls_number_restraints 30
_refine_ls_restrained_S_all 1.041
_refine_ls_R_factor_all 0.1214
_refine_ls_R_factor_gt 0.0654
_refine_ls_shift/su_max 0.001
_refine_ls_shift/su_mean 0.000
_refine_ls_structure_factor_coef Fsqd
_refine_ls_weighting_details 'calc w=1/[\s^2^(Fo^2^)+(0.1004P)^2^+4.9585P] where P=(Fo^2^+2Fc^2^)/3'
_refine_ls_weighting_scheme calc
_refine_ls_wR_factor_gt 0.1578
_refine_ls_wR_factor_ref 0.1893
_reflns_number_gt 3957
_reflns_number_total 6562
_reflns_threshold_expression >2sigma(I)
_cod_data_source_file om300673u_si_002.cif
_cod_data_source_block sg3809
_cod_depositor_comments
;
The following automatic conversions were performed:

'_symmetry_cell_setting' value 'Monoclinic' changed to 'monoclinic'
according to /home/saulius/struct/CIF-dictionaries/cif_core.dic
dictionary named 'cif_core.dic' version 2.4.2 from 2011-04-26.

Automatic conversion script
Id: cif_fix_values 1891 2012-01-12 08:04:46Z andrius 

The following automatic conversions were performed:

'_exptl_crystal_density_meas' value 'n/a' was changed to '?' - the
value is perceived as not measured.

Automatic conversion script
Id: cif_fix_values 3008 2015-01-20 13:52:24Z robertas 
;
_cod_original_sg_symbol_H-M C2/c
_cod_database_code 4079318

loop_
_symmetry_equiv_pos_as_xyz
'x, y, z'
'-x, y, -z+1/2'
'x+1/2, y+1/2, z'
'-x+1/2, y+1/2, -z+1/2'
'-x, -y, -z'
'x, -y, z-1/2'
'-x+1/2, -y+1/2, -z'
'x+1/2, -y+1/2, z-1/2'

loop_
_atom_site_label
_atom_site_type_symbol
_atom_site_fract_x
_atom_site_fract_y
_atom_site_fract_z
_atom_site_U_iso_or_equiv
_atom_site_adp_type
_atom_site_occupancy
_atom_site_symmetry_multiplicity
_atom_site_calc_flag
_atom_site_refinement_flags
_atom_site_disorder_assembly
_atom_site_disorder_group
Cr1 Cr 0.04844(3) 0.50617(7) 0.06747(5) 0.0475(3) Uani 1 1 d . . .
Al1 Al 0.09513(7) 0.70035(14) 0.19722(10) 0.0582(6) Uani 1 1 d D B .
Al2 Al 0.24229(6) 0.48914(14) 0.32039(10) 0.0541(6) Uani 1 1 d . . .
Cl1 Cl -0.01696(5) 0.44938(13) 0.05063(8) 0.0596(5) Uani 1 1 d . . .
Cl2 Cl 0.03425(6) 0.65502(13) 0.10384(10) 0.0733(6) Uani 1 1 d . . .
Cl3 Cl 0.25731(6) 0.47557(14) 0.23868(10) 0.0786(7) Uani 1 1 d . . .
Cl4 Cl 0.22478(7) 0.36529(13) 0.34031(12) 0.0835(7) Uani 1 1 d . . .
P1 P 0.12155(5) 0.49472(11) 0.08738(8) 0.0442(5) Uani 1 1 d . . .
P2 P 0.09461(6) 0.41713(12) 0.17082(9) 0.0480(5) Uani 1 1 d . . .
O1 O 0.12406(13) 0.6025(3) 0.2014(2) 0.0490(11) Uani 1 1 d . . .
N1 N 0.19167(16) 0.5599(3) 0.2802(3) 0.0427(13) Uani 1 1 d . . .
C1 C 0.1451(2) 0.4669(4) 0.1816(3) 0.0422(16) Uani 1 1 d . . .
H1A H 0.1694 0.4257 0.1989 0.051 Uiso 1 1 calc R . .
C2 C 0.1550(2) 0.5479(4) 0.2250(3) 0.0413(16) Uani 1 1 d . . .
C3 C 0.1140(2) 0.8020(4) 0.1674(4) 0.059(2) Uani 1 1 d D . .
H3A H 0.1307 0.8392 0.2082 0.071 Uiso 0.60 1 calc PR A 1
H3B H 0.1333 0.7828 0.1505 0.071 Uiso 0.60 1 calc PR A 1
H3C H 0.1424 0.7891 0.1734 0.071 Uiso 0.40 1 d PR A 2
H3D H 0.0944 0.8110 0.1173 0.071 Uiso 0.40 1 d PR A 2
C4 C 0.0791(5) 0.8555(10) 0.1114(11) 0.148(9) Uani 0.60 1 d PD B 1
H4A H 0.0916 0.9039 0.0995 0.222 Uiso 0.60 1 calc PR B 1
H4B H 0.0605 0.8776 0.1281 0.222 Uiso 0.60 1 calc PR B 1
H4C H 0.0625 0.8199 0.0702 0.222 Uiso 0.60 1 calc PR B 1
C41 C 0.0667(12) 0.8007(13) 0.2768(15) 0.240(18) Uani 0.60 1 d PD B 1
H41A H 0.0636 0.8052 0.3180 0.360 Uiso 0.60 1 calc PR B 1
H41B H 0.0392 0.8108 0.2353 0.360 Uiso 0.60 1 calc PR B 1
H41C H 0.0872 0.8437 0.2793 0.360 Uiso 0.60 1 calc PR B 1
C4' C 0.1149(15) 0.8850(12) 0.202(2) 0.218(19) Uani 0.40 1 d PD B 2
H4D H 0.1253 0.9312 0.1847 0.327 Uiso 0.40 1 calc PR B 2
H4E H 0.1338 0.8792 0.2524 0.327 Uiso 0.40 1 calc PR B 2
H4F H 0.0861 0.8989 0.1930 0.327 Uiso 0.40 1 calc PR B 2
C41' C 0.0364(5) 0.7203(18) 0.2508(10) 0.090(7) Uani 0.40 1 d PD B 2
H41D H 0.0325 0.7177 0.2914 0.135 Uiso 0.40 1 calc PR B 2
H41E H 0.0206 0.6733 0.2191 0.135 Uiso 0.40 1 calc PR B 2
H41F H 0.0258 0.7755 0.2272 0.135 Uiso 0.40 1 calc PR B 2
C5 C 0.0824(2) 0.7120(5) 0.2734(3) 0.058(2) Uani 1 1 d D . .
H5A H 0.0605 0.6692 0.2670 0.069 Uiso 0.60 1 calc PR B 1
H5B H 0.1083 0.6993 0.3179 0.069 Uiso 0.60 1 calc PR B 1
H5C H 0.0933 0.6603 0.3031 0.069 Uiso 0.40 1 d PR B 2
H5D H 0.0978 0.7625 0.3019 0.069 Uiso 0.40 1 d PR B 2
C6 C 0.2888(2) 0.5429(5) 0.4017(4) 0.072(2) Uani 1 1 d . . .
H6A H 0.2950 0.5997 0.3886 0.086 Uiso 1 1 calc R . .
H6B H 0.2800 0.5526 0.4367 0.086 Uiso 1 1 calc R . .
C7 C 0.3288(3) 0.4894(6) 0.4336(5) 0.120(4) Uani 1 1 d . . .
H7A H 0.3512 0.5193 0.4742 0.180 Uiso 1 1 calc R . .
H7B H 0.3382 0.4807 0.3996 0.180 Uiso 1 1 calc R . .
H7C H 0.3232 0.4336 0.4478 0.180 Uiso 1 1 calc R . .
C8 C 0.19771(19) 0.6414(4) 0.3168(3) 0.0464(17) Uani 1 1 d . . .
C9 C 0.1911(2) 0.6431(4) 0.3735(3) 0.0458(17) Uani 1 1 d . . .
C10 C 0.1987(2) 0.7210(5) 0.4083(3) 0.0551(19) Uani 1 1 d . . .
H10A H 0.1946 0.7242 0.4472 0.066 Uiso 1 1 calc R . .
C11 C 0.2120(2) 0.7951(5) 0.3886(4) 0.059(2) Uani 1 1 d . . .
C12 C 0.2180(2) 0.7889(5) 0.3329(3) 0.0556(19) Uani 1 1 d . . .
H12A H 0.2263 0.8388 0.3180 0.067 Uiso 1 1 calc R . .
C13 C 0.2123(2) 0.7121(4) 0.2974(3) 0.0482(17) Uani 1 1 d . . .
C14 C 0.2228(2) 0.7071(5) 0.2391(3) 0.066(2) Uani 1 1 d . . .
H14A H 0.2170 0.6489 0.2196 0.098 Uiso 1 1 calc R . .
H14B H 0.2528 0.7208 0.2573 0.098 Uiso 1 1 calc R . .
H14C H 0.2052 0.7485 0.2028 0.098 Uiso 1 1 calc R . .
C15 C 0.1767(2) 0.5661(5) 0.3964(4) 0.062(2) Uani 1 1 d . . .
H15A H 0.1740 0.5812 0.4368 0.093 Uiso 1 1 calc R . .
H15B H 0.1975 0.5197 0.4087 0.093 Uiso 1 1 calc R . .
H15C H 0.1491 0.5470 0.3586 0.093 Uiso 1 1 calc R . .
C16 C 0.2186(3) 0.8790(5) 0.4281(4) 0.084(3) Uani 1 1 d . . .
H16A H 0.2126 0.8698 0.4659 0.127 Uiso 1 1 calc R . .
H16B H 0.1994 0.9230 0.3966 0.127 Uiso 1 1 calc R . .
H16C H 0.2481 0.8980 0.4471 0.127 Uiso 1 1 calc R . .
C17 C 0.1505(2) 0.5790(5) 0.0727(3) 0.0482(17) Uani 1 1 d . . .
C18 C 0.1885(3) 0.5668(6) 0.0751(4) 0.072(2) Uani 1 1 d . . .
H18A H 0.2015 0.5116 0.0860 0.086 Uiso 1 1 calc R . .
C19 C 0.2088(3) 0.6355(8) 0.0614(4) 0.087(3) Uani 1 1 d . . .
H19A H 0.2352 0.6269 0.0629 0.104 Uiso 1 1 calc R . .
C20 C 0.1900(4) 0.7141(7) 0.0460(4) 0.089(3) Uani 1 1 d . . .
H20A H 0.2032 0.7607 0.0365 0.107 Uiso 1 1 calc R . .
C21 C 0.1522(3) 0.7267(6) 0.0443(4) 0.078(2) Uani 1 1 d . . .
H21A H 0.1397 0.7822 0.0343 0.093 Uiso 1 1 calc R . .
C22 C 0.1324(3) 0.6602(5) 0.0567(3) 0.063(2) Uani 1 1 d . . .
H22A H 0.1058 0.6697 0.0542 0.076 Uiso 1 1 calc R . .
C23 C 0.1283(2) 0.3971(4) 0.0497(3) 0.0473(17) Uani 1 1 d . . .
C24 C 0.1657(2) 0.3481(5) 0.0799(4) 0.0583(19) Uani 1 1 d . . .
H24A H 0.1897 0.3671 0.1215 0.070 Uiso 1 1 calc R . .
C25 C 0.1678(3) 0.2735(5) 0.0498(4) 0.066(2) Uani 1 1 d . . .
H25A H 0.1932 0.2407 0.0712 0.079 Uiso 1 1 calc R . .
C26 C 0.1339(3) 0.2447(5) -0.0109(5) 0.076(2) Uani 1 1 d . . .
H26A H 0.1357 0.1925 -0.0315 0.092 Uiso 1 1 calc R . .
C27 C 0.0982(3) 0.2915(6) -0.0405(4) 0.079(3) Uani 1 1 d . . .
H27A H 0.0748 0.2715 -0.0825 0.095 Uiso 1 1 calc R . .
C28 C 0.0940(2) 0.3682(5) -0.0122(4) 0.062(2) Uani 1 1 d . . .
H28A H 0.0683 0.4002 -0.0345 0.074 Uiso 1 1 calc R . .
C29 C 0.0981(3) 0.3049(5) 0.1531(4) 0.061(2) Uani 1 1 d . . .
C30 C 0.1354(3) 0.2568(5) 0.1886(5) 0.079(2) Uani 1 1 d . . .
H30A H 0.1607 0.2832 0.2234 0.094 Uiso 1 1 calc R . .
C31 C 0.1357(4) 0.1695(6) 0.1731(7) 0.109(4) Uani 1 1 d . . .
H31A H 0.1608 0.1362 0.1984 0.131 Uiso 1 1 calc R . .
C32 C 0.0985(5) 0.1315(8) 0.1196(9) 0.147(5) Uani 1 1 d . . .
H32A H 0.0987 0.0730 0.1075 0.176 Uiso 1 1 calc R . .
C33 C 0.0620(5) 0.1800(8) 0.0850(7) 0.139(5) Uani 1 1 d . . .
H33A H 0.0368 0.1545 0.0494 0.167 Uiso 1 1 calc R . .
C34 C 0.0618(3) 0.2658(6) 0.1018(5) 0.099(3) Uani 1 1 d . . .
H34A H 0.0364 0.2983 0.0777 0.118 Uiso 1 1 calc R . .
C35 C 0.0928(2) 0.4208(4) 0.2501(3) 0.0489(17) Uani 1 1 d . . .
C36 C 0.1160(2) 0.3671(5) 0.3056(4) 0.062(2) Uani 1 1 d . . .
H36A H 0.1349 0.3265 0.3034 0.074 Uiso 1 1 calc R . .
C37 C 0.1123(3) 0.3713(6) 0.3642(4) 0.080(2) Uani 1 1 d . . .
H37A H 0.1289 0.3344 0.4023 0.096 Uiso 1 1 calc R . .
C38 C 0.0846(3) 0.4291(6) 0.3673(4) 0.080(3) Uani 1 1 d . . .
H38A H 0.0821 0.4319 0.4078 0.096 Uiso 1 1 calc R . .
C39 C 0.0607(3) 0.4821(5) 0.3135(4) 0.075(2) Uani 1 1 d . . .
H39A H 0.0417 0.5218 0.3161 0.090 Uiso 1 1 calc R . .
C40 C 0.0645(2) 0.4776(5) 0.2539(4) 0.067(2) Uani 1 1 d . . .
H40A H 0.0475 0.5138 0.2156 0.080 Uiso 1 1 calc R . .
C42 C 0.984(2) 0.246(4) 0.239(3) 0.23(3) Uiso 0.25 1 d PD C -1
H42A H 1.0027 0.2832 0.2788 0.347 Uiso 0.25 1 calc PR C -1
H42B H 0.9873 0.1865 0.2547 0.347 Uiso 0.25 1 calc PR C -1
H42C H 0.9547 0.2646 0.2202 0.347 Uiso 0.25 1 calc PR C -1
C43 C 0.9969(12) 0.254(2) 0.1847(18) 0.105(12) Uiso 0.25 1 d PD C -1
H43A H 0.9965 0.3161 0.1737 0.126 Uiso 0.25 1 calc PR C -1
H43B H 1.0267 0.2345 0.2051 0.126 Uiso 0.25 1 calc PR C -1
C44 C 0.9708(16) 0.207(3) 0.1175(19) 0.17(2) Uiso 0.25 1 d PD C -1
H44A H 0.9663 0.2428 0.0779 0.208 Uiso 0.25 1 calc PR C -1
H44B H 0.9427 0.1911 0.1116 0.208 Uiso 0.25 1 calc PR C -1
C45 C 0.9959(19) 0.126(5) 0.122(6) 0.57(12) Uiso 0.25 1 d PD C -1
H45A H 1.0115 0.1355 0.0963 0.678 Uiso 0.25 1 calc PR C -1
H45B H 1.0169 0.1135 0.1706 0.678 Uiso 0.25 1 calc PR C -1
C46 C 0.967(2) 0.050(3) 0.091(5) 0.26(4) Uiso 0.25 1 d PD C -1
H46A H 0.9624 0.0242 0.1275 0.316 Uiso 0.25 1 calc PR C -1
H46B H 0.9390 0.0715 0.0542 0.316 Uiso 0.25 1 calc PR C -1
C47 C 0.9815(18) -0.018(3) 0.061(3) 0.17(2) Uiso 0.25 1 d PD C -1
H47A H 0.9586 -0.0596 0.0363 0.261 Uiso 0.25 1 calc PR C -1
H47B H 1.0062 -0.0475 0.0987 0.261 Uiso 0.25 1 calc PR C -1
H47C H 0.9896 0.0077 0.0293 0.261 Uiso 0.25 1 calc PR C -1
C48 C 0.8254(15) 0.126(3) 0.147(3) 0.17(2) Uiso 0.25 1 d PD D -2
H48A H 0.8064 0.1755 0.1260 0.251 Uiso 0.25 1 calc PR D -2
H48B H 0.8414 0.1335 0.1974 0.251 Uiso 0.25 1 calc PR D -2
H48C H 0.8086 0.0733 0.1355 0.251 Uiso 0.25 1 calc PR D -2
C49 C 0.8553(10) 0.121(2) 0.1200(19) 0.098(12) Uiso 0.25 1 d PD D -2
H49A H 0.8705 0.1766 0.1290 0.117 Uiso 0.25 1 calc PR D -2
H49B H 0.8387 0.1131 0.0692 0.117 Uiso 0.25 1 calc PR D -2
C50 C 0.8867(11) 0.052(2) 0.150(2) 0.122(14) Uiso 0.25 1 d PD D -2
H50A H 0.8715 -0.0039 0.1343 0.147 Uiso 0.25 1 calc PR D -2
H50B H 0.8996 0.0541 0.2008 0.147 Uiso 0.25 1 calc PR D -2
C51 C 0.9217(15) 0.052(3) 0.133(3) 0.20(3) Uiso 0.25 1 d PD D -2
H51A H 0.9454 0.0884 0.1663 0.244 Uiso 0.25 1 calc PR D -2
H51B H 0.9112 0.0755 0.0859 0.244 Uiso 0.25 1 calc PR D -2
C52 C 0.9371(17) -0.040(3) 0.136(3) 0.18(2) Uiso 0.25 1 d PD D -2
H52A H 0.9124 -0.0787 0.1106 0.218 Uiso 0.25 1 calc PR D -2
H52B H 0.9526 -0.0594 0.1853 0.218 Uiso 0.25 1 calc PR D -2
C53 C 0.9661(14) -0.044(3) 0.106(2) 0.133(16) Uiso 0.25 1 d PD D -2
H53A H 0.9756 -0.1039 0.1073 0.199 Uiso 0.25 1 calc PR D -2
H53B H 0.9909 -0.0074 0.1321 0.199 Uiso 0.25 1 calc PR D -2
H53C H 0.9507 -0.0250 0.0574 0.199 Uiso 0.25 1 calc PR D -2

loop_
_atom_site_aniso_label
_atom_site_aniso_U_11
_atom_site_aniso_U_22
_atom_site_aniso_U_33
_atom_site_aniso_U_23
_atom_site_aniso_U_13
_atom_site_aniso_U_12
Cr1 0.0392(6) 0.0694(8) 0.0295(6) 0.0031(5) 0.0137(5) -0.0037(5)
Al1 0.0500(13) 0.0685(15) 0.0442(13) -0.0043(11) 0.0145(11) 0.0104(11)
Al2 0.0426(12) 0.0640(14) 0.0418(12) -0.0068(10) 0.0103(10) 0.0068(10)
Cl1 0.0444(10) 0.0945(14) 0.0356(10) 0.0109(9) 0.0165(8) -0.0073(10)
Cl2 0.0525(11) 0.0789(14) 0.0580(12) -0.0095(10) 0.0043(10) 0.0148(10)
Cl3 0.0700(14) 0.1028(16) 0.0677(13) -0.0178(11) 0.0376(11) 0.0108(12)
Cl4 0.0719(14) 0.0751(14) 0.0854(15) 0.0178(11) 0.0254(12) 0.0147(11)
P1 0.0429(10) 0.0564(11) 0.0308(9) -0.0034(8) 0.0165(8) -0.0051(9)
P2 0.0474(11) 0.0599(12) 0.0346(10) -0.0014(8) 0.0188(9) -0.0064(9)
O1 0.045(3) 0.057(3) 0.039(3) -0.005(2) 0.017(2) 0.004(2)
N1 0.035(3) 0.057(4) 0.030(3) -0.002(3) 0.011(3) -0.007(3)
C1 0.045(4) 0.051(4) 0.032(4) -0.003(3) 0.020(3) -0.004(3)
C2 0.042(4) 0.052(4) 0.039(4) 0.006(3) 0.027(4) 0.004(4)
C3 0.063(5) 0.042(4) 0.058(5) -0.007(4) 0.018(4) 0.019(4)
C4 0.118(15) 0.085(12) 0.19(2) 0.060(13) 0.036(15) -0.011(11)
C41 0.43(5) 0.17(2) 0.27(4) 0.09(2) 0.30(4) 0.16(3)
C4' 0.26(5) 0.21(4) 0.19(4) -0.03(3) 0.12(4) -0.03(4)
C41' 0.071(15) 0.13(2) 0.077(16) -0.024(15) 0.045(13) 0.010(14)
C5 0.057(5) 0.078(5) 0.030(4) -0.010(3) 0.015(4) 0.015(4)
C6 0.053(5) 0.085(6) 0.056(5) -0.017(4) 0.012(4) 0.002(4)
C7 0.057(6) 0.116(8) 0.116(8) -0.008(6) -0.011(6) 0.016(6)
C8 0.040(4) 0.058(5) 0.034(4) -0.008(3) 0.012(3) 0.001(3)
C9 0.044(4) 0.056(5) 0.031(4) -0.002(3) 0.014(3) 0.003(3)
C10 0.053(4) 0.071(5) 0.041(4) -0.005(4) 0.023(4) 0.005(4)
C11 0.061(5) 0.061(5) 0.045(5) -0.012(4) 0.018(4) -0.007(4)
C12 0.059(5) 0.056(5) 0.042(4) -0.005(4) 0.017(4) -0.015(4)
C13 0.044(4) 0.055(5) 0.040(4) -0.001(4) 0.017(3) -0.005(3)
C14 0.080(6) 0.076(5) 0.051(5) -0.005(4) 0.040(4) -0.018(4)
C15 0.073(5) 0.075(5) 0.040(4) 0.001(4) 0.030(4) 0.001(4)
C16 0.109(7) 0.063(5) 0.075(6) -0.018(4) 0.042(5) -0.009(5)
C17 0.053(5) 0.062(5) 0.024(4) -0.008(3) 0.015(3) -0.013(4)
C18 0.062(5) 0.096(6) 0.054(5) 0.005(4) 0.025(4) -0.014(5)
C19 0.066(6) 0.129(9) 0.073(6) 0.004(6) 0.040(5) -0.031(6)
C20 0.109(9) 0.092(8) 0.052(5) -0.004(5) 0.030(6) -0.040(7)
C21 0.093(7) 0.072(6) 0.061(5) -0.004(4) 0.032(5) -0.017(5)
C22 0.071(5) 0.071(6) 0.045(4) 0.006(4) 0.026(4) -0.011(5)
C23 0.042(4) 0.065(5) 0.036(4) -0.009(3) 0.019(4) -0.012(4)
C24 0.054(5) 0.078(6) 0.040(4) -0.009(4) 0.022(4) -0.009(4)
C25 0.075(6) 0.066(5) 0.065(5) -0.013(4) 0.040(5) -0.002(4)
C26 0.086(7) 0.074(6) 0.088(7) -0.025(5) 0.057(6) 0.000(5)
C27 0.089(7) 0.089(7) 0.060(5) -0.042(5) 0.038(5) -0.030(6)
C28 0.055(5) 0.070(5) 0.055(5) -0.006(4) 0.024(4) -0.006(4)
C29 0.066(5) 0.063(5) 0.057(5) -0.004(4) 0.032(4) -0.014(5)
C30 0.093(7) 0.062(6) 0.098(7) -0.002(5) 0.061(6) -0.004(5)
C31 0.152(11) 0.061(7) 0.165(11) 0.008(7) 0.118(10) 0.017(7)
C32 0.142(12) 0.072(8) 0.242(16) -0.064(10) 0.108(12) -0.046(9)
C33 0.120(10) 0.089(9) 0.195(13) -0.061(9) 0.068(10) -0.034(8)
C34 0.093(7) 0.073(7) 0.123(8) -0.018(6) 0.048(7) -0.025(6)
C35 0.042(4) 0.066(5) 0.036(4) 0.000(3) 0.018(3) -0.005(4)
C36 0.068(5) 0.080(6) 0.040(4) 0.018(4) 0.029(4) 0.019(4)
C37 0.087(6) 0.106(7) 0.063(6) 0.026(5) 0.048(5) 0.017(5)
C38 0.069(5) 0.136(8) 0.040(5) 0.014(5) 0.032(5) 0.001(6)
C39 0.072(6) 0.103(7) 0.059(5) 0.003(5) 0.039(5) 0.011(5)
C40 0.056(5) 0.098(6) 0.044(5) 0.002(4) 0.022(4) -0.002(5)

loop_
_atom_type_symbol
_atom_type_description
_atom_type_scat_dispersion_real
_atom_type_scat_dispersion_imag
_atom_type_scat_source
C C 0.0033 0.0016 'International Tables Vol C Tables 4.2.6.8 and 6.1.1.4'
H H 0.0000 0.0000 'International Tables Vol C Tables 4.2.6.8 and 6.1.1.4'
N N 0.0061 0.0033 'International Tables Vol C Tables 4.2.6.8 and 6.1.1.4'
O O 0.0106 0.0060 'International Tables Vol C Tables 4.2.6.8 and 6.1.1.4'
Al Al 0.0645 0.0514 'International Tables Vol C Tables 4.2.6.8 and 6.1.1.4'
P P 0.1023 0.0942 'International Tables Vol C Tables 4.2.6.8 and 6.1.1.4'
Cl Cl 0.1484 0.1585 'International Tables Vol C Tables 4.2.6.8 and 6.1.1.4'
Cr Cr 0.3209 0.6236 'International Tables Vol C Tables 4.2.6.8 and 6.1.1.4'

loop_
_geom_angle_atom_site_label_1
_geom_angle_atom_site_label_2
_geom_angle_atom_site_label_3
_geom_angle
_geom_angle_site_symmetry_1
_geom_angle_site_symmetry_3
Cl1 Cr1 Cl1 92.28(6) . 5_565
Cl1 Cr1 P1 154.09(8) . .
Cl1 Cr1 P1 95.85(7) 5_565 .
Cl1 Cr1 P2 95.72(7) . .
Cl1 Cr1 P2 155.89(8) 5_565 .
P1 Cr1 P2 67.92(6) . .
Cl1 Cr1 Cl2 92.48(8) . .
Cl1 Cr1 Cl2 91.44(7) 5_565 .
P1 Cr1 Cl2 111.81(7) . .
P2 Cr1 Cl2 110.83(7) . .
O1 Al1 C5 114.0(3) . .
O1 Al1 C3 113.6(3) . .
C5 Al1 C3 119.1(3) . .
O1 Al1 Cl2 93.52(16) . .
C5 Al1 Cl2 106.2(2) . .
C3 Al1 Cl2 106.6(2) . .
C6 Al2 N1 111.8(3) . .
C6 Al2 Cl4 113.8(3) . .
N1 Al2 Cl4 107.21(18) . .
C6 Al2 Cl3 111.2(3) . .
N1 Al2 Cl3 104.18(18) . .
Cl4 Al2 Cl3 108.21(12) . .
Cr1 Cl1 Cr1 87.72(6) . 5_565
Al1 Cl2 Cr1 108.10(9) . .
C17 P1 C23 107.5(3) . .
C17 P1 C1 112.7(3) . .
C23 P1 C1 103.5(3) . .
C17 P1 Cr1 125.7(3) . .
C23 P1 Cr1 111.0(2) . .
C1 P1 Cr1 93.9(2) . .
C29 P2 C35 106.6(3) . .
C29 P2 C1 104.7(3) . .
C35 P2 C1 111.6(3) . .
C29 P2 Cr1 115.1(3) . .
C35 P2 Cr1 123.6(2) . .
C1 P2 Cr1 93.1(2) . .
C2 O1 Al1 158.4(4) . .
C2 N1 C8 116.8(5) . .
C2 N1 Al2 130.2(4) . .
C8 N1 Al2 112.9(4) . .
C2 C1 P2 109.3(4) . .
C2 C1 P1 110.5(4) . .
P2 C1 P1 94.5(3) . .
O1 C2 N1 124.3(6) . .
O1 C2 C1 113.7(6) . .
N1 C2 C1 121.9(6) . .
C4 C3 C4' 75.4(19) . .
C4 C3 Al1 115.5(7) . .
C4' C3 Al1 115.9(12) . .
C41' C5 C41 63.3(15) . .
C41' C5 Al1 114.8(8) . .
C41 C5 Al1 112.4(8) . .
C7 C6 Al2 112.8(6) . .
C13 C8 C9 122.2(6) . .
C13 C8 N1 119.3(6) . .
C9 C8 N1 118.3(6) . .
C10 C9 C8 116.5(6) . .
C10 C9 C15 120.9(6) . .
C8 C9 C15 122.6(6) . .
C9 C10 C11 123.0(6) . .
C12 C11 C10 117.6(6) . .
C12 C11 C16 122.3(7) . .
C10 C11 C16 120.2(7) . .
C11 C12 C13 122.2(7) . .
C12 C13 C8 118.5(6) . .
C12 C13 C14 120.0(6) . .
C8 C13 C14 121.5(6) . .
C18 C17 C22 118.4(7) . .
C18 C17 P1 123.9(6) . .
C22 C17 P1 117.7(6) . .
C17 C18 C19 120.7(8) . .
C20 C19 C18 118.9(9) . .
C19 C20 C21 120.6(9) . .
C22 C21 C20 120.6(9) . .
C21 C22 C17 120.8(8) . .
C24 C23 C28 118.3(6) . .
C24 C23 P1 123.8(5) . .
C28 C23 P1 117.9(5) . .
C25 C24 C23 120.3(7) . .
C26 C25 C24 121.4(8) . .
C27 C26 C25 118.8(8) . .
C26 C27 C28 122.6(8) . .
C23 C28 C27 118.6(7) . .
C30 C29 C34 119.2(8) . .
C30 C29 P2 123.2(6) . .
C34 C29 P2 117.6(7) . .
C29 C30 C31 120.2(9) . .
C32 C31 C30 119.5(11) . .
C31 C32 C33 119.5(11) . .
C34 C33 C32 120.4(11) . .
C33 C34 C29 121.1(10) . .
C36 C35 C40 118.1(6) . .
C36 C35 P2 123.9(6) . .
C40 C35 P2 117.9(5) . .
C35 C36 C37 121.2(7) . .
C38 C37 C36 119.7(7) . .
C37 C38 C39 121.0(7) . .
C38 C39 C40 119.1(8) . .
C39 C40 C35 120.9(7) . .
C44 C43 C42 118(3) . .
C43 C44 C45 106(3) . .
C46 C45 C44 111(3) . .
C47 C46 C45 116(3) . .
C48 C49 C50 115(3) . .
C49 C50 C51 117(3) . .
C50 C51 C52 109(2) . .
C51 C52 C53 110(3) . .

loop_
_geom_bond_atom_site_label_1
_geom_bond_atom_site_label_2
_geom_bond_distance
_geom_bond_site_symmetry_2
Cr1 Cl1 2.380(2) .
Cr1 Cl1 2.3898(19) 5_565
Cr1 P1 2.469(2) .
Cr1 P2 2.487(2) .
Cr1 Cl2 2.587(2) .
Al1 O1 1.824(5) .
Al1 C5 1.976(7) .
Al1 C3 1.966(8) .
Al1 Cl2 2.266(3) .
Al2 C6 1.948(7) .
Al2 N1 1.937(5) .
Al2 Cl4 2.142(3) .
Al2 Cl3 2.153(3) .
Cl1 Cr1 2.3898(19) 5_565
P1 C17 1.806(7) .
P1 C23 1.809(7) .
P1 C1 1.881(6) .
P2 C29 1.807(8) .
P2 C35 1.800(7) .
P2 C1 1.889(6) .
O1 C2 1.293(7) .
N1 C2 1.300(7) .
N1 C8 1.463(8) .
C1 C2 1.518(9) .
C3 C4 1.511(13) .
C3 C4' 1.500(17) .
C41 C5 1.507(14) .
C41' C5 1.489(14) .
C6 C7 1.509(11) .
C8 C13 1.380(9) .
C8 C9 1.397(9) .
C9 C10 1.390(9) .
C9 C15 1.494(9) .
C10 C11 1.401(9) .
C11 C12 1.364(9) .
C11 C16 1.524(10) .
C12 C13 1.390(9) .
C13 C14 1.524(9) .
C17 C18 1.369(10) .
C17 C22 1.386(9) .
C18 C19 1.413(11) .
C19 C20 1.358(12) .
C20 C21 1.363(12) .
C21 C22 1.365(10) .
C23 C24 1.402(9) .
C23 C28 1.395(9) .
C24 C25 1.360(9) .
C25 C26 1.375(11) .
C26 C27 1.339(11) .
C27 C28 1.393(10) .
C29 C30 1.398(11) .
C29 C34 1.384(11) .
C30 C31 1.401(12) .
C31 C32 1.411(16) .
C32 C33 1.381(16) .
C33 C34 1.386(13) .
C35 C36 1.377(9) .
C35 C40 1.388(9) .
C36 C37 1.376(10) .
C37 C38 1.377(11) .
C38 C39 1.353(10) .
C39 C40 1.402(10) .
C42 C43 1.50(2) .
C43 C44 1.509(19) .
C44 C45 1.53(2) .
C45 C46 1.49(2) .
C46 C47 1.48(2) .
C48 C49 1.477(19) .
C49 C50 1.467(19) .
C50 C51 1.492(19) .
C51 C52 1.52(2) .
C52 C53 1.52(2) .

loop_
_geom_torsion_atom_site_label_1
_geom_torsion_atom_site_label_2
_geom_torsion_atom_site_label_3
_geom_torsion_atom_site_label_4
_geom_torsion
_geom_torsion_site_symmetry_1
_geom_torsion_site_symmetry_4
Cl1 Cr1 Cl1 Cr1 0.0 5_565 5_565
P1 Cr1 Cl1 Cr1 -108.39(16) . 5_565
P2 Cr1 Cl1 Cr1 -157.23(8) . 5_565
Cl2 Cr1 Cl1 Cr1 91.54(7) . 5_565
O1 Al1 Cl2 Cr1 -2.03(18) . .
C5 Al1 Cl2 Cr1 -118.3(2) . .
C3 Al1 Cl2 Cr1 113.8(2) . .
Cl1 Cr1 Cl2 Al1 136.38(11) . .
Cl1 Cr1 Cl2 Al1 -131.27(11) 5_565 .
P1 Cr1 Cl2 Al1 -34.39(12) . .
P2 Cr1 Cl2 Al1 39.30(12) . .
Cl1 Cr1 P1 C17 162.5(3) . .
Cl1 Cr1 P1 C17 54.9(2) 5_565 .
P2 Cr1 P1 C17 -143.6(3) . .
Cl2 Cr1 P1 C17 -39.0(3) . .
Cl1 Cr1 P1 C23 30.2(3) . .
Cl1 Cr1 P1 C23 -77.4(2) 5_565 .
P2 Cr1 P1 C23 84.2(2) . .
Cl2 Cr1 P1 C23 -171.3(2) . .
Cl1 Cr1 P1 C1 -75.8(2) . .
Cl1 Cr1 P1 C1 176.6(2) 5_565 .
P2 Cr1 P1 C1 -21.86(19) . .
Cl2 Cr1 P1 C1 82.7(2) . .
Cl1 Cr1 P2 C29 73.1(3) . .
Cl1 Cr1 P2 C29 -35.6(3) 5_565 .
P1 Cr1 P2 C29 -86.1(3) . .
Cl2 Cr1 P2 C29 168.0(3) . .
Cl1 Cr1 P2 C35 -60.5(3) . .
Cl1 Cr1 P2 C35 -169.3(3) 5_565 .
P1 Cr1 P2 C35 140.3(3) . .
Cl2 Cr1 P2 C35 34.4(3) . .
Cl1 Cr1 P2 C1 -179.06(19) . .
Cl1 Cr1 P2 C1 72.2(3) 5_565 .
P1 Cr1 P2 C1 21.73(19) . .
Cl2 Cr1 P2 C1 -84.2(2) . .
C5 Al1 O1 C2 -65.6(12) . .
C3 Al1 O1 C2 75.2(12) . .
Cl2 Al1 O1 C2 -175.0(11) . .
C6 Al2 N1 C2 177.3(5) . .
Cl4 Al2 N1 C2 -57.4(6) . .
Cl3 Al2 N1 C2 57.2(6) . .
C6 Al2 N1 C8 1.4(5) . .
Cl4 Al2 N1 C8 126.7(4) . .
Cl3 Al2 N1 C8 -118.8(4) . .
C29 P2 C1 C2 -156.3(4) . .
C35 P2 C1 C2 -41.4(5) . .
Cr1 P2 C1 C2 86.7(4) . .
C29 P2 C1 P1 90.1(3) . .
C35 P2 C1 P1 -155.0(3) . .
Cr1 P2 C1 P1 -26.9(2) . .
C17 P1 C1 C2 46.1(5) . .
C23 P1 C1 C2 161.9(4) . .
Cr1 P1 C1 C2 -85.4(4) . .
C17 P1 C1 P2 158.6(3) . .
C23 P1 C1 P2 -85.6(3) . .
Cr1 P1 C1 P2 27.1(2) . .
Al1 O1 C2 N1 -1.6(15) . .
Al1 O1 C2 C1 178.8(9) . .
C8 N1 C2 O1 -0.7(8) . .
Al2 N1 C2 O1 -176.5(4) . .
C8 N1 C2 C1 178.8(5) . .
Al2 N1 C2 C1 3.0(8) . .
P2 C1 C2 O1 -54.0(6) . .
P1 C1 C2 O1 48.7(6) . .
P2 C1 C2 N1 126.4(5) . .
P1 C1 C2 N1 -130.9(5) . .
O1 Al1 C3 C4 132.1(11) . .
C5 Al1 C3 C4 -89.2(12) . .
Cl2 Al1 C3 C4 30.6(12) . .
O1 Al1 C3 C4' -142(2) . .
C5 Al1 C3 C4' -4(2) . .
Cl2 Al1 C3 C4' 116(2) . .
O1 Al1 C5 C41' -121.9(13) . .
C3 Al1 C5 C41' 99.6(13) . .
Cl2 Al1 C5 C41' -20.5(13) . .
O1 Al1 C5 C41 168.2(18) . .
C3 Al1 C5 C41 29.8(18) . .
Cl2 Al1 C5 C41 -90.3(18) . .
N1 Al2 C6 C7 -179.4(7) . .
Cl4 Al2 C6 C7 59.0(8) . .
Cl3 Al2 C6 C7 -63.4(7) . .
C2 N1 C8 C13 -87.7(7) . .
Al2 N1 C8 C13 88.8(6) . .
C2 N1 C8 C9 96.6(7) . .
Al2 N1 C8 C9 -86.9(6) . .
C13 C8 C9 C10 2.2(9) . .
N1 C8 C9 C10 177.8(5) . .
C13 C8 C9 C15 -178.0(6) . .
N1 C8 C9 C15 -2.4(9) . .
C8 C9 C10 C11 0.2(10) . .
C15 C9 C10 C11 -179.6(6) . .
C9 C10 C11 C12 -0.5(10) . .
C9 C10 C11 C16 178.5(7) . .
C10 C11 C12 C13 -1.6(10) . .
C16 C11 C12 C13 179.4(7) . .
C11 C12 C13 C8 3.9(10) . .
C11 C12 C13 C14 -175.2(6) . .
C9 C8 C13 C12 -4.2(9) . .
N1 C8 C13 C12 -179.8(6) . .
C9 C8 C13 C14 174.9(6) . .
N1 C8 C13 C14 -0.7(9) . .
C23 P1 C17 C18 -36.9(6) . .
C1 P1 C17 C18 76.4(6) . .
Cr1 P1 C17 C18 -170.5(5) . .
C23 P1 C17 C22 141.5(5) . .
C1 P1 C17 C22 -105.1(5) . .
Cr1 P1 C17 C22 8.0(6) . .
C22 C17 C18 C19 0.0(10) . .
P1 C17 C18 C19 178.5(6) . .
C17 C18 C19 C20 0.2(12) . .
C18 C19 C20 C21 0.4(13) . .
C19 C20 C21 C22 -1.2(13) . .
C20 C21 C22 C17 1.4(11) . .
C18 C17 C22 C21 -0.8(10) . .
P1 C17 C22 C21 -179.3(5) . .
C17 P1 C23 C24 75.6(6) . .
C1 P1 C23 C24 -43.8(6) . .
Cr1 P1 C23 C24 -143.5(5) . .
C17 P1 C23 C28 -105.7(5) . .
C1 P1 C23 C28 134.9(5) . .
Cr1 P1 C23 C28 35.2(6) . .
C28 C23 C24 C25 -1.3(10) . .
P1 C23 C24 C25 177.4(5) . .
C23 C24 C25 C26 0.8(11) . .
C24 C25 C26 C27 -0.1(12) . .
C25 C26 C27 C28 -0.1(13) . .
C24 C23 C28 C27 1.1(10) . .
P1 C23 C28 C27 -177.7(6) . .
C26 C27 C28 C23 -0.4(12) . .
C35 P2 C29 C30 -75.7(7) . .
C1 P2 C29 C30 42.6(7) . .
Cr1 P2 C29 C30 143.2(6) . .
C35 P2 C29 C34 104.2(7) . .
C1 P2 C29 C34 -137.5(6) . .
Cr1 P2 C29 C34 -36.8(7) . .
C34 C29 C30 C31 -1.1(12) . .
P2 C29 C30 C31 178.9(6) . .
C29 C30 C31 C32 2.3(14) . .
C30 C31 C32 C33 -2.3(18) . .
C31 C32 C33 C34 1(2) . .
C32 C33 C34 C29 0.3(19) . .
C30 C29 C34 C33 -0.3(14) . .
P2 C29 C34 C33 179.8(9) . .
C29 P2 C35 C36 38.1(7) . .
C1 P2 C35 C36 -75.6(7) . .
Cr1 P2 C35 C36 175.0(5) . .
C29 P2 C35 C40 -137.9(6) . .
C1 P2 C35 C40 108.4(6) . .
Cr1 P2 C35 C40 -1.1(7) . .
C40 C35 C36 C37 -2.0(11) . .
P2 C35 C36 C37 -178.0(6) . .
C35 C36 C37 C38 1.0(12) . .
C36 C37 C38 C39 0.1(13) . .
C37 C38 C39 C40 0.0(13) . .
C38 C39 C40 C35 -1.2(12) . .
C36 C35 C40 C39 2.1(11) . .
P2 C35 C40 C39 178.4(6) . .
C42 C43 C44 C45 -101(8) . .
C43 C44 C45 C46 140(8) . .
C44 C45 C46 C47 152(7) . .
C48 C49 C50 C51 -171(4) . .
C49 C50 C51 C52 -153(5) . .
C50 C51 C52 C53 169(5) . .
